data_7004589
loop_
_publ_author_name
'Galardon, Erwan'
'Selkti, Mohamed'
'Roussel, Pascal'
'Tomas, Alain'
'Artaud, Isabelle'

_publ_section_title
;
 Synthesis and characterization of mononuclear hydroxamato and
 hydroximato complexes of iron(iii) based on the
 tris-(2-pyridylmethyl)amine ligand
;
_journal_issue 45
_journal_name_full 'Dalton Transactions'
_journal_page_first 6415
_journal_page_last 6420
_journal_paper_doi 10.1039/b808967a
_journal_year 2008
_chemical_formula_moiety 'C20 H22 Cl2 Fe N5 O10'
_chemical_formula_sum 'C20 H22 Cl2 Fe N5 O10'
_chemical_formula_weight 619.18
_chemical_name_systematic
;
?
;
_space_group_IT_number 2
_symmetry_cell_setting triclinic
_symmetry_space_group_name_Hall '-P 1'
_symmetry_space_group_name_H-M 'P -1'
_atom_sites_solution_hydrogens geom
_atom_sites_solution_primary direct
_atom_sites_solution_secondary difmap
_audit_creation_method 'WinGX routine CIF_UPDATE'
_cell_angle_alpha 83.11(5)
_cell_angle_beta 75.24(3)
_cell_angle_gamma 71.67(4)
_cell_formula_units_Z 2
_cell_length_a 11.098(4)
_cell_length_b 12.376(4)
_cell_length_c 13.055(5)
_cell_measurement_reflns_used 8056
_cell_measurement_temperature 293(2)
_cell_measurement_theta_max 23.01
_cell_measurement_theta_min 1.61
_cell_volume 1644.4(11)
_computing_molecular_graphics 'Ortep (C.K.Johnson, 1976)'
_computing_structure_refinement 'SHELXL-97 (Sheldrick, 1997)'
_computing_structure_solution 'SHELXS-97 (Sheldrick, 1990)'
_diffrn_ambient_temperature 293(2)
_diffrn_measured_fraction_theta_full 0.993
_diffrn_measured_fraction_theta_max 0.993
_diffrn_radiation_monochromator graphite
_diffrn_radiation_source 'fine-focus sealed tube'
_diffrn_radiation_type MoK\a
_diffrn_radiation_wavelength 0.71073
_diffrn_reflns_av_R_equivalents 0.0445
_diffrn_reflns_av_sigmaI/netI 0.0778
_diffrn_reflns_limit_h_max 11
_diffrn_reflns_limit_h_min -12
_diffrn_reflns_limit_k_max 13
_diffrn_reflns_limit_k_min -13
_diffrn_reflns_limit_l_max 14
_diffrn_reflns_limit_l_min -14
_diffrn_reflns_number 8056
_diffrn_reflns_theta_full 23.01
_diffrn_reflns_theta_max 23.01
_diffrn_reflns_theta_min 1.61
_exptl_absorpt_coefficient_mu 0.670
_exptl_absorpt_correction_type none
_exptl_crystal_colour colourless
_exptl_crystal_density_diffrn 1.251
_exptl_crystal_density_method 'not measured'
_exptl_crystal_description parallepiped
_exptl_crystal_F_000 634
_exptl_crystal_size_max 0.08
_exptl_crystal_size_mid 0.08
_exptl_crystal_size_min 0.075
_refine_diff_density_max 0.467
_refine_diff_density_min -0.355
_refine_diff_density_rms 0.085
_refine_ls_extinction_method none
_refine_ls_goodness_of_fit_ref 1.065
_refine_ls_hydrogen_treatment constr
_refine_ls_matrix_type full
_refine_ls_number_parameters 343
_refine_ls_number_reflns 4553
_refine_ls_number_restraints 0
_refine_ls_restrained_S_all 1.065
_refine_ls_R_factor_all 0.1058
_refine_ls_R_factor_gt 0.0748
_refine_ls_shift/su_max 0.001
_refine_ls_shift/su_mean 0.000
_refine_ls_structure_factor_coef Fsqd
_refine_ls_weighting_details 'calc w=1/[\s^2^(Fo^2^)+(0.1334P)^2^+0.0000P] where P=(Fo^2^+2Fc^2^)/3'
_refine_ls_weighting_scheme calc
_refine_ls_wR_factor_gt 0.2094
_refine_ls_wR_factor_ref 0.2273
_reflns_number_gt 2915
_reflns_number_total 4553
_reflns_threshold_expression >2sigma(I)
_cod_data_source_file b808967a.txt
_cod_data_source_block complex1a
_cod_original_cell_volume 1644.4(10)
_cod_original_sg_symbol_H-M ' p_-1'
_cod_database_code 7004589

loop_
_symmetry_equiv_pos_as_xyz
'x, y, z'
'-x, -y, -z'

loop_
_atom_site_label
_atom_site_type_symbol
_atom_site_fract_x
_atom_site_fract_y
_atom_site_fract_z
_atom_site_U_iso_or_equiv
_atom_site_adp_type
_atom_site_occupancy
_atom_site_symmetry_multiplicity
_atom_site_calc_flag
_atom_site_refinement_flags
_atom_site_disorder_assembly
_atom_site_disorder_group
Fe1 Fe 0.21831(8) 0.21693(7) 0.82318(6) 0.0411(3) Uani 1 1 d . . .
O1 O 0.3227(4) 0.1224(3) 0.9042(3) 0.0525(11) Uani 1 1 d . . .
O2 O 0.0752(4) 0.1949(3) 0.9388(3) 0.0496(11) Uani 1 1 d . . .
N1 N 0.2062(5) 0.0945(4) 0.7459(4) 0.0528(14) Uani 1 1 d . . .
N2 N 0.3612(5) 0.2432(4) 0.7166(4) 0.0432(12) Uani 1 1 d . . .
N3 N 0.1963(5) 0.3617(4) 0.8807(4) 0.0436(12) Uani 1 1 d . . .
N4 N 0.1059(5) 0.3126(4) 0.7300(4) 0.0445(12) Uani 1 1 d . . .
N5 N 0.2501(6) 0.0826(5) 0.9915(5) 0.0662(16) Uani 1 1 d . . .
H5 H 0.2864 0.0338 1.0356 0.079 Uiso 1 1 calc R . .
C1 C 0.2897(8) -0.0120(6) 0.7397(6) 0.066(2) Uani 1 1 d . . .
H1 H 0.3595 -0.0324 0.7724 0.080 Uiso 1 1 calc R . .
C2 C 0.2692(11) -0.0899(7) 0.6838(6) 0.087(3) Uani 1 1 d . . .
H2 H 0.3245 -0.1642 0.6802 0.105 Uiso 1 1 calc R . .
C3 C 0.1702(12) -0.0596(9) 0.6347(7) 0.094(3) Uani 1 1 d . . .
H3 H 0.1578 -0.1128 0.5968 0.113 Uiso 1 1 calc R . .
C4 C 0.0848(10) 0.0524(8) 0.6402(7) 0.086(3) Uani 1 1 d . . .
H4 H 0.0176 0.0751 0.6046 0.103 Uiso 1 1 calc R . .
C5 C 0.1038(7) 0.1249(6) 0.6983(5) 0.0587(18) Uani 1 1 d . . .
C6 C 0.0211(6) 0.2465(5) 0.7140(5) 0.0498(16) Uani 1 1 d . . .
H6A H -0.0143 0.2771 0.6523 0.060 Uiso 1 1 calc R . .
H6B H -0.0509 0.2509 0.7754 0.060 Uiso 1 1 calc R . .
C7 C 0.1865(6) 0.3353(6) 0.6284(5) 0.0522(16) Uani 1 1 d . . .
H7A H 0.1542 0.4152 0.6076 0.063 Uiso 1 1 calc R . .
H7B H 0.1788 0.2907 0.5755 0.063 Uiso 1 1 calc R . .
C8 C 0.3299(6) 0.3077(5) 0.6297(5) 0.0480(16) Uani 1 1 d . . .
C9 C 0.4188(8) 0.3457(6) 0.5528(6) 0.069(2) Uani 1 1 d . . .
H9 H 0.3943 0.3926 0.4958 0.083 Uiso 1 1 calc R . .
C10 C 0.5474(8) 0.3109(7) 0.5636(7) 0.075(2) Uani 1 1 d . . .
H10 H 0.6110 0.3332 0.5118 0.090 Uiso 1 1 calc R . .
C11 C 0.5808(7) 0.2454(7) 0.6478(7) 0.075(2) Uani 1 1 d . . .
H11 H 0.6670 0.2227 0.6539 0.090 Uiso 1 1 calc R . .
C12 C 0.4890(7) 0.2123(6) 0.7240(6) 0.0592(18) Uani 1 1 d . . .
H12 H 0.5131 0.1677 0.7823 0.071 Uiso 1 1 calc R . .
C13 C 0.0259(6) 0.4203(6) 0.7859(5) 0.0568(18) Uani 1 1 d . . .
H13A H -0.0525 0.4089 0.8333 0.068 Uiso 1 1 calc R . .
H13B H 0.0001 0.4811 0.7345 0.068 Uiso 1 1 calc R . .
C14 C 0.1061(6) 0.4523(5) 0.8483(5) 0.0499(16) Uani 1 1 d . . .
C15 C 0.0860(7) 0.5607(6) 0.8759(5) 0.0583(18) Uani 1 1 d . . .
H15 H 0.0235 0.6216 0.8526 0.070 Uiso 1 1 calc R . .
C16 C 0.1603(8) 0.5779(6) 0.9390(6) 0.065(2) Uani 1 1 d . . .
H16 H 0.1472 0.6508 0.9597 0.078 Uiso 1 1 calc R . .
C17 C 0.2516(8) 0.4890(7) 0.9706(6) 0.067(2) Uani 1 1 d . . .
H17 H 0.3034 0.5008 1.0116 0.080 Uiso 1 1 calc R . .
C18 C 0.2685(7) 0.3804(6) 0.9424(5) 0.0530(17) Uani 1 1 d . . .
H18 H 0.3304 0.3192 0.9660 0.064 Uiso 1 1 calc R . .
C19 C 0.1202(7) 0.1215(6) 1.0069(5) 0.0517(17) Uani 1 1 d . . .
C20 C 0.0396(8) 0.0826(7) 1.1001(6) 0.078(2) Uani 1 1 d . . .
H20A H 0.0941 0.0271 1.1399 0.117 Uiso 1 1 calc R . .
H20B H -0.0167 0.0488 1.0791 0.117 Uiso 1 1 calc R . .
H20C H -0.0121 0.1460 1.1433 0.117 Uiso 1 1 calc R . .
Cl1 Cl 0.07377(19) 0.68231(16) 0.57857(16) 0.0672(6) Uani 1 1 d . . .
O11 O 0.1850(6) 0.6127(6) 0.6075(6) 0.118(2) Uani 1 1 d . . .
O12 O 0.1013(11) 0.7623(7) 0.4985(6) 0.154(4) Uani 1 1 d . . .
O13 O 0.0015(9) 0.6225(8) 0.5533(7) 0.151(3) Uani 1 1 d . . .
O14 O 0.0053(10) 0.7486(9) 0.6689(7) 0.179(4) Uani 1 1 d . . .
Cl2 Cl 0.66412(19) 0.22600(16) 0.95909(18) 0.0725(6) Uani 1 1 d . . .
O21 O 0.7290(9) 0.1840(6) 1.0404(7) 0.146(3) Uani 1 1 d . . .
O22 O 0.6278(11) 0.1409(6) 0.9273(8) 0.187(5) Uani 1 1 d . . .
O23 O 0.5568(8) 0.3173(9) 0.9880(10) 0.202(5) Uani 1 1 d . . .
O24 O 0.7490(11) 0.2802(12) 0.8802(9) 0.228(6) Uani 1 1 d . . .

loop_
_atom_site_aniso_label
_atom_site_aniso_U_11
_atom_site_aniso_U_22
_atom_site_aniso_U_33
_atom_site_aniso_U_23
_atom_site_aniso_U_13
_atom_site_aniso_U_12
Fe1 0.0397(6) 0.0458(6) 0.0392(6) 0.0028(4) -0.0128(4) -0.0133(4)
O1 0.053(3) 0.050(2) 0.056(3) 0.014(2) -0.023(2) -0.015(2)
O2 0.053(3) 0.056(3) 0.039(2) 0.007(2) -0.009(2) -0.019(2)
N1 0.060(4) 0.053(3) 0.047(3) 0.001(3) -0.009(3) -0.022(3)
N2 0.038(3) 0.050(3) 0.040(3) -0.006(2) -0.007(2) -0.012(2)
N3 0.045(3) 0.048(3) 0.037(3) -0.002(2) -0.011(2) -0.012(2)
N4 0.035(3) 0.052(3) 0.048(3) -0.007(2) -0.015(2) -0.009(2)
N5 0.064(4) 0.056(3) 0.082(4) 0.025(3) -0.029(4) -0.022(3)
C1 0.078(5) 0.045(4) 0.071(5) -0.005(4) -0.011(4) -0.015(4)
C2 0.128(8) 0.057(5) 0.064(5) -0.007(4) -0.001(6) -0.025(5)
C3 0.143(9) 0.099(7) 0.075(6) -0.002(5) -0.029(6) -0.080(7)
C4 0.122(8) 0.086(6) 0.079(6) 0.022(5) -0.044(6) -0.065(6)
C5 0.071(5) 0.072(5) 0.047(4) -0.003(3) -0.019(4) -0.037(4)
C6 0.047(4) 0.062(4) 0.047(4) 0.004(3) -0.023(3) -0.017(3)
C7 0.057(4) 0.055(4) 0.046(4) 0.010(3) -0.017(3) -0.018(3)
C8 0.059(4) 0.043(3) 0.038(4) -0.007(3) -0.010(3) -0.009(3)
C9 0.064(5) 0.077(5) 0.052(4) 0.014(4) 0.007(4) -0.025(4)
C10 0.055(5) 0.094(6) 0.074(6) 0.015(5) -0.006(4) -0.032(4)
C11 0.036(4) 0.097(6) 0.084(6) 0.009(5) -0.006(4) -0.019(4)
C12 0.057(5) 0.069(4) 0.052(4) 0.004(3) -0.013(4) -0.021(4)
C13 0.048(4) 0.062(4) 0.056(4) -0.004(3) -0.020(3) -0.002(3)
C14 0.040(4) 0.048(4) 0.056(4) -0.006(3) -0.008(3) -0.007(3)
C15 0.058(4) 0.059(4) 0.045(4) -0.005(3) -0.003(3) -0.007(3)
C16 0.075(5) 0.053(4) 0.064(5) -0.001(4) -0.004(4) -0.025(4)
C17 0.074(5) 0.093(6) 0.050(4) -0.007(4) -0.020(4) -0.041(5)
C18 0.059(4) 0.057(4) 0.048(4) 0.001(3) -0.016(3) -0.022(3)
C19 0.055(5) 0.067(4) 0.037(4) -0.003(3) 0.002(3) -0.032(4)
C20 0.075(6) 0.096(6) 0.059(5) 0.009(4) -0.017(4) -0.021(5)
Cl1 0.0704(13) 0.0660(11) 0.0720(13) 0.0128(10) -0.0254(10) -0.0280(10)
O11 0.079(4) 0.136(5) 0.136(6) 0.038(5) -0.051(4) -0.022(4)
O12 0.294(12) 0.140(6) 0.103(5) 0.060(5) -0.118(7) -0.137(7)
O13 0.174(8) 0.175(7) 0.178(8) 0.025(6) -0.104(7) -0.116(6)
O14 0.202(10) 0.209(10) 0.103(6) -0.045(6) -0.016(6) -0.033(8)
Cl2 0.0623(12) 0.0638(11) 0.0985(15) 0.0122(10) -0.0386(11) -0.0186(9)
O21 0.209(9) 0.120(6) 0.168(7) 0.046(5) -0.152(7) -0.061(5)
O22 0.305(13) 0.096(5) 0.256(10) 0.066(6) -0.243(11) -0.079(6)
O23 0.109(7) 0.177(9) 0.288(13) -0.070(9) -0.074(8) 0.045(6)
O24 0.161(9) 0.292(14) 0.164(9) 0.063(9) 0.034(8) -0.058(9)

loop_
_atom_type_symbol
_atom_type_description
_atom_type_scat_dispersion_real
_atom_type_scat_dispersion_imag
_atom_type_scat_source
C C 0.0033 0.0016 'International Tables Vol C Tables 4.2.6.8 and 6.1.1.4'
H H 0.0000 0.0000 'International Tables Vol C Tables 4.2.6.8 and 6.1.1.4'
N N 0.0061 0.0033 'International Tables Vol C Tables 4.2.6.8 and 6.1.1.4'
O O 0.0106 0.0060 'International Tables Vol C Tables 4.2.6.8 and 6.1.1.4'
Cl Cl 0.1484 0.1585 'International Tables Vol C Tables 4.2.6.8 and 6.1.1.4'
Fe Fe 0.3463 0.8444 'International Tables Vol C Tables 4.2.6.8 and 6.1.1.4'

loop_
_geom_angle_atom_site_label_1
_geom_angle_atom_site_label_2
_geom_angle_atom_site_label_3
_geom_angle
_geom_angle_site_symmetry_1
_geom_angle_site_symmetry_3
_geom_angle_publ_flag
O1 Fe1 N2 93.8(2) . . ?
O1 Fe1 N3 99.2(2) . . ?
N2 Fe1 N3 87.9(2) . . ?
O1 Fe1 O2 84.6(2) . . ?
N2 Fe1 O2 176.27(18) . . ?
N3 Fe1 O2 89.09(19) . . ?
O1 Fe1 N1 95.4(2) . . ?
N2 Fe1 N1 93.3(2) . . ?
N3 Fe1 N1 165.3(2) . . ?
O2 Fe1 N1 90.2(2) . . ?
O1 Fe1 N4 176.75(18) . . ?
N2 Fe1 N4 85.9(2) . . ?
N3 Fe1 N4 84.05(19) . . ?
O2 Fe1 N4 95.9(2) . . ?
N1 Fe1 N4 81.4(2) . . ?
N5 O1 Fe1 110.5(4) . . ?
C19 O2 Fe1 109.9(4) . . ?
C1 N1 C5 121.0(6) . . ?
C1 N1 Fe1 124.4(5) . . ?
C5 N1 Fe1 114.6(4) . . ?
C8 N2 C12 117.6(6) . . ?
C8 N2 Fe1 115.9(4) . . ?
C12 N2 Fe1 126.2(5) . . ?
C14 N3 C18 118.3(5) . . ?
C14 N3 Fe1 115.3(4) . . ?
C18 N3 Fe1 126.1(4) . . ?
C7 N4 C6 109.3(5) . . ?
C7 N4 C13 111.9(5) . . ?
C6 N4 C13 111.1(5) . . ?
C7 N4 Fe1 109.7(4) . . ?
C6 N4 Fe1 107.3(4) . . ?
C13 N4 Fe1 107.5(3) . . ?
C19 N5 O1 117.9(6) . . ?
N1 C1 C2 118.5(8) . . ?
C3 C2 C1 120.7(8) . . ?
C2 C3 C4 120.3(8) . . ?
C5 C4 C3 117.7(8) . . ?
C4 C5 N1 121.6(7) . . ?
C4 C5 C6 124.7(7) . . ?
N1 C5 C6 113.6(5) . . ?
N4 C6 C5 107.6(5) . . ?
N4 C7 C8 113.2(5) . . ?
N2 C8 C9 122.9(6) . . ?
N2 C8 C7 113.4(5) . . ?
C9 C8 C7 123.7(6) . . ?
C8 C9 C10 117.1(7) . . ?
C11 C10 C9 120.8(7) . . ?
C10 C11 C12 120.2(7) . . ?
C11 C12 N2 121.3(7) . . ?
N4 C13 C14 109.0(5) . . ?
N3 C14 C15 122.1(6) . . ?
N3 C14 C13 113.6(5) . . ?
C15 C14 C13 124.2(6) . . ?
C14 C15 C16 118.7(7) . . ?
C17 C16 C15 119.9(7) . . ?
C16 C17 C18 120.1(7) . . ?
N3 C18 C17 120.9(7) . . ?
O2 C19 N5 116.7(6) . . ?
O2 C19 C20 123.8(7) . . ?
N5 C19 C20 119.5(7) . . ?
O13 Cl1 O11 112.7(5) . . ?
O13 Cl1 O12 111.9(5) . . ?
O11 Cl1 O12 111.9(6) . . ?
O13 Cl1 O14 112.1(6) . . ?
O11 Cl1 O14 103.6(5) . . ?
O12 Cl1 O14 104.0(6) . . ?
O23 Cl2 O22 109.6(7) . . ?
O23 Cl2 O21 112.5(7) . . ?
O22 Cl2 O21 109.8(4) . . ?
O23 Cl2 O24 100.8(8) . . ?
O22 Cl2 O24 118.3(7) . . ?
O21 Cl2 O24 105.7(7) . . ?

loop_
_geom_bond_atom_site_label_1
_geom_bond_atom_site_label_2
_geom_bond_distance
_geom_bond_site_symmetry_2
_geom_bond_publ_flag
Fe1 O1 1.818(4) . ?
Fe1 N2 1.910(5) . ?
Fe1 N3 1.946(5) . ?
Fe1 O2 1.957(4) . ?
Fe1 N1 1.974(5) . ?
Fe1 N4 1.984(5) . ?
O1 N5 1.355(7) . ?
O2 C19 1.269(8) . ?
N1 C1 1.350(8) . ?
N1 C5 1.361(9) . ?
N2 C8 1.361(8) . ?
N2 C12 1.373(8) . ?
N3 C14 1.354(8) . ?
N3 C18 1.354(8) . ?
N4 C7 1.450(8) . ?
N4 C6 1.492(7) . ?
N4 C13 1.503(7) . ?
N5 C19 1.338(9) . ?
C1 C2 1.381(10) . ?
C2 C3 1.342(13) . ?
C3 C4 1.410(13) . ?
C4 C5 1.338(10) . ?
C5 C6 1.503(9) . ?
C7 C8 1.523(9) . ?
C8 C9 1.370(9) . ?
C9 C10 1.395(11) . ?
C10 C11 1.344(11) . ?
C11 C12 1.358(10) . ?
C13 C14 1.510(9) . ?
C14 C15 1.366(9) . ?
C15 C16 1.379(10) . ?
C16 C17 1.346(10) . ?
C17 C18 1.379(9) . ?
C19 C20 1.445(10) . ?
Cl1 O13 1.366(6) . ?
Cl1 O11 1.379(6) . ?
Cl1 O12 1.395(7) . ?
Cl1 O14 1.422(8) . ?
Cl2 O23 1.366(8) . ?
Cl2 O22 1.379(7) . ?
Cl2 O21 1.391(6) . ?
Cl2 O24 1.461(10) . ?
